data_7021775
loop_
_publ_author_name
'Mobin, Shaikh M.'
'Mishra, Veenu'
'Ram, Priti'
'Birla, Anil'
'Mathur, Pradeep'

_publ_section_title
;
 Formation of a 1D-polymeric chain of Hg building blocks through C-C
 coupling under ambient conditions.
;
_journal_issue 30
_journal_name_full 'Dalton transactions (Cambridge, England : 2003)'
_journal_page_first 10687
_journal_page_last 10689
_journal_paper_doi 10.1039/c3dt51213d
_journal_volume 42
_journal_year 2013
_chemical_formula_sum 'C12 H14 Cl4 Hg2 N2 O4'
_chemical_formula_weight 793.23
_chemical_name_systematic
;
 ?
;
_space_group_IT_number 15
_symmetry_cell_setting monoclinic
_symmetry_space_group_name_Hall '-C 2yc'
_symmetry_space_group_name_H-M 'C 1 2/c 1'
_atom_sites_solution_hydrogens geom
_atom_sites_solution_primary direct
_atom_sites_solution_secondary difmap
_audit_creation_method SHELXL-97
_cell_angle_alpha 90.00
_cell_angle_beta 96.075(6)
_cell_angle_gamma 90.00
_cell_formula_units_Z 4
_cell_length_a 11.6344(5)
_cell_length_b 11.0503(5)
_cell_length_c 15.0011(14)
_cell_measurement_reflns_used 2850
_cell_measurement_temperature 150(2)
_cell_measurement_theta_max 32.1682
_cell_measurement_theta_min 2.9739
_cell_volume 1917.8(2)
_computing_cell_refinement 'CrysAlis RED, Oxford Diffraction Ltd.,'
_computing_data_collection 'CrysAlis CCD, Oxford Diffraction Ltd.,'
_computing_data_reduction 'CrysAlis RED, Oxford Diffraction Ltd.,'
_computing_molecular_graphics Ortep3
_computing_publication_material Shelx97
_computing_structure_refinement 'SHELXL-97 (Sheldrick, 1997)'
_computing_structure_solution 'SHELXS-97 (Sheldrick, 1997)'
_diffrn_ambient_temperature 150(2)
_diffrn_detector_area_resol_mean 15.9948
_diffrn_measured_fraction_theta_full 0.998
_diffrn_measured_fraction_theta_max 0.998
_diffrn_measurement_device_type 'OXFORD DIFFRACTION SUPER NOVA'
_diffrn_measurement_method \w/q-scan
_diffrn_radiation_monochromator graphite
_diffrn_radiation_source 'Micro-Focus (Mo) X-ray Source'
_diffrn_radiation_type MoK\a
_diffrn_radiation_wavelength 0.71073
_diffrn_reflns_av_R_equivalents 0.0262
_diffrn_reflns_av_unetI/netI 0.0242
_diffrn_reflns_limit_h_max 13
_diffrn_reflns_limit_h_min -13
_diffrn_reflns_limit_k_max 13
_diffrn_reflns_limit_k_min -12
_diffrn_reflns_limit_l_max 17
_diffrn_reflns_limit_l_min -17
_diffrn_reflns_number 5737
_diffrn_reflns_theta_full 24.98
_diffrn_reflns_theta_max 24.98
_diffrn_reflns_theta_min 2.98
_exptl_absorpt_coefficient_mu 16.567
_exptl_absorpt_correction_T_max 0.2220
_exptl_absorpt_correction_T_min 0.1150
_exptl_absorpt_correction_type multi-scan
_exptl_absorpt_process_details
;
CrysAlis RED, Oxford Diffraction Ltd.,
Version 1.171.31.7 (release 18-10-2006 CrysAlis171 .NET)
(compiled Oct 18 2006,16:28:17)
Empirical absorption correction using spherical harmonics,
 implemented in SCALE3 ABSPACK scaling algorithm.
;
_exptl_crystal_colour colorless
_exptl_crystal_density_diffrn 2.747
_exptl_crystal_density_method 'not measured'
_exptl_crystal_description block
_exptl_crystal_F_000 1440
_exptl_crystal_size_max 0.23
_exptl_crystal_size_mid 0.18
_exptl_crystal_size_min 0.13
_refine_diff_density_max 2.044
_refine_diff_density_min -1.526
_refine_diff_density_rms 0.164
_refine_ls_extinction_method none
_refine_ls_goodness_of_fit_ref 1.046
_refine_ls_hydrogen_treatment RIDING
_refine_ls_matrix_type full
_refine_ls_number_parameters 117
_refine_ls_number_reflns 1687
_refine_ls_number_restraints 2
_refine_ls_restrained_S_all 1.045
_refine_ls_R_factor_all 0.0527
_refine_ls_R_factor_gt 0.0452
_refine_ls_shift/su_max 0.000
_refine_ls_shift/su_mean 0.000
_refine_ls_structure_factor_coef Fsqd
_refine_ls_weighting_details 'calc w=1/[\s^2^(Fo^2^)+(0.0352P)^2^+45.3969P] where P=(Fo^2^+2Fc^2^)/3'
_refine_ls_weighting_scheme calc
_refine_ls_wR_factor_gt 0.0989
_refine_ls_wR_factor_ref 0.1039
_reflns_number_gt 1459
_reflns_number_total 1687
_reflns_threshold_expression >2sigma(I)
_cod_data_source_file c3dt51213d.txt
_cod_data_source_block smm065d
_cod_depositor_comments
;
The following automatic conversions were performed:

'_symmetry_cell_setting' value 'Monoclinic' changed to 'monoclinic'
according to /home/saulius/struct/CIF-dictionaries/cif_core.dic
dictionary named 'cif_core.dic' version 2.4.2 from 2011-04-26.

Automatic conversion script
Id: cif_fix_values 1891 2012-01-12 08:04:46Z andrius 
;
_cod_original_sg_symbol_H-M 'C 2/c'
_cod_database_code 7021775

loop_
_symmetry_equiv_pos_as_xyz
'x, y, z'
'-x, y, -z+1/2'
'x+1/2, y+1/2, z'
'-x+1/2, y+1/2, -z+1/2'
'-x, -y, -z'
'x, -y, z-1/2'
'-x+1/2, -y+1/2, -z'
'x+1/2, -y+1/2, z-1/2'

loop_
_atom_site_label
_atom_site_type_symbol
_atom_site_fract_x
_atom_site_fract_y
_atom_site_fract_z
_atom_site_U_iso_or_equiv
_atom_site_adp_type
_atom_site_occupancy
_atom_site_symmetry_multiplicity
_atom_site_calc_flag
_atom_site_refinement_flags
Hg1 Hg 0.94245(4) 0.06419(4) 0.12065(4) 0.0710(2) Uani 1 1 d .
Cl1 Cl 0.8950(3) -0.1210(3) 0.04895(19) 0.0714(8) Uani 1 1 d .
Cl2 Cl 1.1468(2) 0.0292(3) 0.21776(18) 0.0628(7) Uani 1 1 d .
O1 O 0.7283(7) 0.1698(8) 0.0989(5) 0.071(2) Uani 1 1 d .
N1 N 0.9530(6) 0.2634(7) 0.1154(5) 0.0422(18) Uani 1 1 d .
C1 C 1.0548(9) 0.3154(10) 0.1412(7) 0.055(3) Uani 1 1 d .
H1 H 1.1191 0.2657 0.1610 0.066 Uiso 1 1 calc R
C2 C 1.0688(10) 0.4377(11) 0.1398(8) 0.061(3) Uani 1 1 d .
H2 H 1.1419 0.4730 0.1582 0.074 Uiso 1 1 calc R
C3 C 0.9754(10) 0.5092(11) 0.1113(7) 0.059(3) Uani 1 1 d .
H3 H 0.9829 0.5948 0.1107 0.070 Uiso 1 1 calc R
C4 C 0.8715(10) 0.4558(10) 0.0840(7) 0.056(3) Uani 1 1 d .
H4 H 0.8064 0.5042 0.0638 0.068 Uiso 1 1 calc R
C5 C 0.8616(8) 0.3325(9) 0.0857(6) 0.043(2) Uani 1 1 d .
C6 C 0.7486(9) 0.2698(10) 0.0503(6) 0.052(2) Uani 1 1 d .
H6 H 0.6833 0.3279 0.0536 0.062 Uiso 1 1 calc R
O101 O 0.6301(13) 0.2382(13) 0.2438(9) 0.117(4) Uani 1 1 d D
H111 H 0.68(4) 0.24(6) 0.20(3) 0.6(5) Uiso 1 1 d D
H222 H 0.63(4) 0.23(4) 0.298(6) 0.4(3) Uiso 1 1 d D

loop_
_atom_site_aniso_label
_atom_site_aniso_U_11
_atom_site_aniso_U_22
_atom_site_aniso_U_33
_atom_site_aniso_U_23
_atom_site_aniso_U_13
_atom_site_aniso_U_12
Hg1 0.0704(4) 0.0537(3) 0.0844(4) -0.0043(2) -0.0117(3) -0.0100(2)
Cl1 0.099(2) 0.0550(16) 0.0590(16) -0.0106(13) 0.0034(15) -0.0087(16)
Cl2 0.0500(15) 0.085(2) 0.0513(14) -0.0006(13) -0.0032(11) 0.0109(14)
O1 0.072(5) 0.073(5) 0.067(5) 0.008(4) 0.006(4) -0.014(4)
N1 0.036(4) 0.047(4) 0.043(4) 0.000(3) 0.000(3) -0.010(3)
C1 0.041(6) 0.066(7) 0.054(6) -0.001(5) -0.007(4) -0.008(5)
C2 0.046(6) 0.075(8) 0.062(7) -0.001(6) -0.002(5) -0.023(6)
C3 0.058(7) 0.051(6) 0.066(7) -0.008(5) 0.008(5) -0.018(5)
C4 0.050(6) 0.058(7) 0.060(6) -0.011(5) 0.001(5) -0.007(5)
C5 0.038(5) 0.049(6) 0.043(5) -0.010(4) 0.006(4) -0.008(4)
C6 0.045(6) 0.060(6) 0.049(5) 0.001(5) 0.001(4) -0.015(5)
O101 0.149(11) 0.115(9) 0.093(8) -0.010(7) 0.044(8) 0.005(8)

loop_
_atom_type_symbol
_atom_type_description
_atom_type_scat_dispersion_real
_atom_type_scat_dispersion_imag
_atom_type_scat_source
C C 0.0033 0.0016 'International Tables Vol C Tables 4.2.6.8 and 6.1.1.4'
H H 0.0000 0.0000 'International Tables Vol C Tables 4.2.6.8 and 6.1.1.4'
N N 0.0061 0.0033 'International Tables Vol C Tables 4.2.6.8 and 6.1.1.4'
O O 0.0106 0.0060 'International Tables Vol C Tables 4.2.6.8 and 6.1.1.4'
Cl Cl 0.1484 0.1585 'International Tables Vol C Tables 4.2.6.8 and 6.1.1.4'
Hg Hg -2.3894 9.2266 'International Tables Vol C Tables 4.2.6.8 and 6.1.1.4'

loop_
_geom_angle_atom_site_label_1
_geom_angle_atom_site_label_2
_geom_angle_atom_site_label_3
_geom_angle
_geom_angle_site_symmetry_1
_geom_angle_site_symmetry_3
N1 Hg1 Cl1 149.7(2) . .
N1 Hg1 Cl2 96.5(2) . .
Cl1 Hg1 Cl2 105.94(11) . .
N1 Hg1 Cl2 101.5(2) . 2_755
Cl1 Hg1 Cl2 100.81(10) . 2_755
Cl2 Hg1 Cl2 84.10(9) . 2_755
Hg1 Cl2 Hg1 93.57(9) . 2_755
C1 N1 C5 119.7(9) . .
C1 N1 Hg1 118.0(7) . .
C5 N1 Hg1 122.2(6) . .
N1 C1 C2 121.8(10) . .
N1 C1 H1 119.1 . .
C2 C1 H1 119.1 . .
C1 C2 C3 118.9(10) . .
C1 C2 H2 120.5 . .
C3 C2 H2 120.5 . .
C4 C3 C2 119.3(11) . .
C4 C3 H3 120.3 . .
C2 C3 H3 120.3 . .
C5 C4 C3 119.8(11) . .
C5 C4 H4 120.1 . .
C3 C4 H4 120.1 . .
N1 C5 C4 120.5(9) . .
N1 C5 C6 118.5(9) . .
C4 C5 C6 121.0(9) . .
O1 C6 C5 111.9(9) . .
O1 C6 C6 108.2(11) . 7_655
C5 C6 C6 110.7(10) . 7_655
O1 C6 H6 108.7 . .
C5 C6 H6 108.7 . .
C6 C6 H6 108.7 7_655 .
H111 O101 H222 142(10) . .

loop_
_geom_bond_atom_site_label_1
_geom_bond_atom_site_label_2
_geom_bond_distance
_geom_bond_site_symmetry_2
Hg1 N1 2.206(8) .
Hg1 Cl1 2.351(3) .
Hg1 Cl2 2.682(3) .
Hg1 Cl2 2.764(3) 2_755
Cl2 Hg1 2.764(3) 2_755
O1 C6 1.358(13) .
N1 C1 1.335(12) .
N1 C5 1.346(12) .
C1 C2 1.361(15) .
C1 H1 0.9500 .
C2 C3 1.374(16) .
C2 H2 0.9500 .
C3 C4 1.369(15) .
C3 H3 0.9500 .
C4 C5 1.367(14) .
C4 H4 0.9500 .
C5 C6 1.532(13) .
C6 C6 1.574(19) 7_655
C6 H6 1.0000 .
O101 H111 0.880(11) .
O101 H222 0.820(10) .

loop_
_geom_torsion_atom_site_label_1
_geom_torsion_atom_site_label_2
_geom_torsion_atom_site_label_3
_geom_torsion_atom_site_label_4
_geom_torsion
_geom_torsion_site_symmetry_1
_geom_torsion_site_symmetry_4
N1 Hg1 Cl2 Hg1 84.9(2) . 2_755
Cl1 Hg1 Cl2 Hg1 -115.58(10) . 2_755
Cl2 Hg1 Cl2 Hg1 -15.99(13) 2_755 2_755
Cl1 Hg1 N1 C1 -125.6(7) . .
Cl2 Hg1 N1 C1 12.5(7) . .
Cl2 Hg1 N1 C1 97.7(7) 2_755 .
Cl1 Hg1 N1 C5 53.1(9) . .
Cl2 Hg1 N1 C5 -168.8(7) . .
Cl2 Hg1 N1 C5 -83.5(7) 2_755 .
C5 N1 C1 C2 1.1(15) . .
Hg1 N1 C1 C2 179.9(8) . .
N1 C1 C2 C3 0.2(18) . .
C1 C2 C3 C4 -0.9(18) . .
C2 C3 C4 C5 0.4(17) . .
C1 N1 C5 C4 -1.7(14) . .
Hg1 N1 C5 C4 179.6(7) . .
C1 N1 C5 C6 175.7(9) . .
Hg1 N1 C5 C6 -3.1(11) . .
C3 C4 C5 N1 0.9(16) . .
C3 C4 C5 C6 -176.3(9) . .
N1 C5 C6 O1 38.1(12) . .
C4 C5 C6 O1 -144.6(10) . .
N1 C5 C6 C6 -82.6(13) . 7_655
C4 C5 C6 C6 94.7(14) . 7_655
